data_2220082
loop_
_publ_author_name
'Li, Hongqi'
'Sreevidya, T. V.'
'Narayana, B.'
'Sarojini, B. K.'
'Yathirajan, H. S.'

_publ_section_title
;
 (<i>E</i>)-1-(1,3-Benzodioxol-5-yl)-3-(3-bromophenyl)prop-2-en-1-one
;
_journal_coeditor_code BI2315
_journal_issue 12
_journal_name_full 'Acta Crystallographica Section E'
_journal_page_first o2387
_journal_paper_doi 10.1107/S1600536808037446
_journal_volume 64
_journal_year 2008
_chemical_formula_iupac 'C16 H11 Br O3'
_chemical_formula_moiety 'C16 H11 Br O3'
_chemical_formula_sum 'C16 H11 Br O3'
_chemical_formula_weight 331.16
_chemical_name_systematic
;
(<i>E</i>)-1-(1,3-Benzodioxol-5-yl)-3-(3-bromophenyl)prop-2-en-1-one
;
_space_group_IT_number 14
_symmetry_cell_setting monoclinic
_symmetry_space_group_name_Hall '-P 2ybc'
_symmetry_space_group_name_H-M 'P 1 21/c 1'
_atom_sites_solution_hydrogens geom
_atom_sites_solution_primary direct
_atom_sites_solution_secondary difmap
_cell_angle_alpha 90.00
_cell_angle_beta 100.658(3)
_cell_angle_gamma 90.00
_cell_formula_units_Z 4
_cell_length_a 14.237(3)
_cell_length_b 8.1811(17)
_cell_length_c 11.717(2)
_cell_measurement_reflns_used 3007
_cell_measurement_temperature 273(2)
_cell_measurement_theta_max 28.02
_cell_measurement_theta_min 2.88
_cell_volume 1341.2(5)
_computing_cell_refinement 'SAINT (Bruker, 2001)'
_computing_data_collection 'SMART (Bruker, 2001)'
_computing_data_reduction 'SAINT (Bruker, 2001)'
_computing_molecular_graphics 'SHELXTL (Sheldrick, 2008)'
_computing_publication_material 'SHELXTL (Sheldrick, 2008)'
_computing_structure_refinement 'SHELXL97 (Sheldrick, 2008)'
_computing_structure_solution 'SHELXS97 (Sheldrick, 2008)'
_diffrn_ambient_temperature 273(2)
_diffrn_measured_fraction_theta_full 0.997
_diffrn_measured_fraction_theta_max 0.997
_diffrn_measurement_device_type 'Bruker SMART APEXII CCD'
_diffrn_measurement_method '\f and \w'
_diffrn_radiation_monochromator graphite
_diffrn_radiation_source 'fine-focus sealed tube'
_diffrn_radiation_type MoK\a
_diffrn_radiation_wavelength 0.71073
_diffrn_reflns_av_R_equivalents 0.0205
_diffrn_reflns_av_sigmaI/netI 0.0236
_diffrn_reflns_limit_h_max 16
_diffrn_reflns_limit_h_min -16
_diffrn_reflns_limit_k_max 9
_diffrn_reflns_limit_k_min -9
_diffrn_reflns_limit_l_max 9
_diffrn_reflns_limit_l_min -13
_diffrn_reflns_number 6752
_diffrn_reflns_theta_full 25.04
_diffrn_reflns_theta_max 25.04
_diffrn_reflns_theta_min 2.88
_diffrn_standards_number 0
_exptl_absorpt_coefficient_mu 3.069
_exptl_absorpt_correction_T_max 0.837
_exptl_absorpt_correction_T_min 0.710
_exptl_absorpt_correction_type multi-scan
_exptl_absorpt_process_details '(SADABS; Bruker, 2001)'
_exptl_crystal_colour colorless
_exptl_crystal_density_diffrn 1.640
_exptl_crystal_density_method 'not measured'
_exptl_crystal_description block
_exptl_crystal_F_000 664
_exptl_crystal_size_max 0.12
_exptl_crystal_size_mid 0.10
_exptl_crystal_size_min 0.06
_refine_diff_density_max 0.353
_refine_diff_density_min -0.295
_refine_ls_extinction_coef 0.0063(7)
_refine_ls_extinction_method 'SHELXL97 (Sheldrick, 2008)'
_refine_ls_goodness_of_fit_ref 1.037
_refine_ls_hydrogen_treatment constr
_refine_ls_matrix_type full
_refine_ls_number_parameters 182
_refine_ls_number_reflns 2362
_refine_ls_number_restraints 0
_refine_ls_restrained_S_all 1.037
_refine_ls_R_factor_all 0.0382
_refine_ls_R_factor_gt 0.0263
_refine_ls_shift/su_max 0.001
_refine_ls_shift/su_mean 0.000
_refine_ls_structure_factor_coef Fsqd
_refine_ls_weighting_details 'calc w=1/[\s^2^(Fo^2^)+(0.0383P)^2^+0.3973P] where P=(Fo^2^+2Fc^2^)/3'
_refine_ls_weighting_scheme calc
_refine_ls_wR_factor_gt 0.0672
_refine_ls_wR_factor_ref 0.0729
_reflns_number_gt 1869
_reflns_number_total 2362
_reflns_threshold_expression I>2\s(I)
_cod_data_source_file bi2315.cif
_cod_data_source_block I
_cod_original_cell_volume 1341.1(5)
_cod_original_sg_symbol_H-M 'P 21/c'
_cod_database_code 2220082
_cod_database_fobs_code 2220082

loop_
_symmetry_equiv_pos_as_xyz
'x, y, z'
'-x, y+1/2, -z+1/2'
'-x, -y, -z'
'x, -y-1/2, z-1/2'

loop_
_atom_site_type_symbol
_atom_site_label
_atom_site_fract_x
_atom_site_fract_y
_atom_site_fract_z
_atom_site_U_iso_or_equiv
_atom_site_adp_type
_atom_site_calc_flag
_atom_site_refinement_flags
_atom_site_occupancy
Br Br1 0.489230(17) 1.25202(3) 0.29468(2) 0.05206(13) Uani d . 1
O O1 0.93644(14) 0.7277(2) 0.27018(16) 0.0622(6) Uani d . 1
O O2 1.29937(12) 0.4896(2) 0.61302(13) 0.0541(5) Uani d . 1
O O3 1.26700(12) 0.4663(3) 0.41361(14) 0.0599(5) Uani d . 1
C C1 0.58905(15) 1.1426(3) 0.39752(18) 0.0360(5) Uani d . 1
C C2 0.65910(15) 1.0623(3) 0.35360(18) 0.0368(5) Uani d . 1
H H2 0.6575 1.0608 0.2739 0.044 Uiso calc R 1
C C3 0.73304(16) 0.9827(3) 0.42861(18) 0.0370(5) Uani d . 1
C C4 0.73303(17) 0.9887(3) 0.54787(19) 0.0433(6) Uani d . 1
H H4 0.7819 0.9381 0.5994 0.052 Uiso calc R 1
C C5 0.66100(17) 1.0691(3) 0.58983(19) 0.0455(6) Uani d . 1
H H5 0.6615 1.0709 0.6693 0.055 Uiso calc R 1
C C6 0.58831(16) 1.1468(3) 0.51479(19) 0.0427(6) Uani d . 1
H H6 0.5399 1.2009 0.5430 0.051 Uiso calc R 1
C C7 0.80648(16) 0.8953(3) 0.3795(2) 0.0424(6) Uani d . 1
H H7 0.7946 0.8819 0.2993 0.051 Uiso calc R 1
C C8 0.88707(17) 0.8340(3) 0.4361(2) 0.0464(6) Uani d . 1
H H8 0.9018 0.8455 0.5164 0.056 Uiso calc R 1
C C9 0.95504(19) 0.7472(3) 0.3760(2) 0.0431(6) Uani d . 1
C C10 1.04589(16) 0.6841(3) 0.44539(18) 0.0355(5) Uani d . 1
C C11 1.11052(16) 0.6051(3) 0.38609(19) 0.0427(6) Uani d . 1
H H11 1.0972 0.5928 0.3058 0.051 Uiso calc R 1
C C12 1.19286(16) 0.5475(3) 0.45046(18) 0.0386(5) Uani d . 1
C C13 1.21294(16) 0.5615(3) 0.56996(19) 0.0394(5) Uani d . 1
C C14 1.15146(17) 0.6343(3) 0.6304(2) 0.0493(6) Uani d . 1
H H14 1.1650 0.6418 0.7109 0.059 Uiso calc R 1
C C15 1.06741(18) 0.6969(3) 0.5658(2) 0.0418(6) Uani d . 1
H H15 1.0242 0.7489 0.6042 0.050 Uiso calc R 1
C C16 1.33689(17) 0.4360(3) 0.5143(2) 0.0473(6) Uani d . 1
H H16A 1.3952 0.4951 0.5098 0.057 Uiso calc R 1
H H16B 1.3516 0.3203 0.5208 0.057 Uiso calc R 1

loop_
_atom_site_aniso_label
_atom_site_aniso_U_11
_atom_site_aniso_U_22
_atom_site_aniso_U_33
_atom_site_aniso_U_12
_atom_site_aniso_U_13
_atom_site_aniso_U_23
Br1 0.03784(17) 0.0701(2) 0.04670(18) 0.00990(12) 0.00367(11) 0.00788(12)
O1 0.0524(12) 0.0986(16) 0.0368(11) 0.0217(10) 0.0111(8) 0.0093(9)
O2 0.0400(10) 0.0774(12) 0.0419(9) 0.0128(9) -0.0005(7) -0.0046(9)
O3 0.0465(10) 0.0928(14) 0.0404(9) 0.0245(10) 0.0086(8) -0.0085(9)
C1 0.0279(11) 0.0424(13) 0.0372(12) -0.0039(9) 0.0045(9) 0.0031(9)
C2 0.0360(12) 0.0434(13) 0.0317(11) -0.0044(10) 0.0080(9) 0.0011(9)
C3 0.0351(12) 0.0400(12) 0.0361(12) -0.0047(10) 0.0069(9) 0.0021(10)
C4 0.0381(13) 0.0520(14) 0.0383(12) 0.0012(11) 0.0034(10) 0.0063(11)
C5 0.0462(14) 0.0609(16) 0.0301(12) -0.0019(12) 0.0090(10) -0.0019(11)
C6 0.0352(13) 0.0548(15) 0.0403(13) 0.0008(11) 0.0128(10) -0.0035(11)
C7 0.0419(14) 0.0489(14) 0.0382(13) 0.0028(11) 0.0127(10) 0.0068(10)
C8 0.0439(14) 0.0554(15) 0.0406(13) 0.0076(12) 0.0101(11) -0.0007(11)
C9 0.0440(14) 0.0498(14) 0.0375(14) 0.0025(11) 0.0129(10) 0.0058(10)
C10 0.0352(12) 0.0384(11) 0.0347(12) -0.0018(10) 0.0113(9) 0.0034(10)
C11 0.0437(14) 0.0549(15) 0.0300(12) 0.0041(11) 0.0081(10) 0.0013(10)
C12 0.0352(12) 0.0470(13) 0.0356(12) 0.0019(10) 0.0115(10) -0.0016(10)
C13 0.0329(12) 0.0474(13) 0.0367(12) -0.0029(10) 0.0031(9) -0.0013(10)
C14 0.0473(15) 0.0695(17) 0.0300(12) 0.0052(13) 0.0042(11) -0.0067(11)
C15 0.0412(14) 0.0499(13) 0.0369(13) 0.0013(11) 0.0142(10) -0.0034(10)
C16 0.0366(13) 0.0539(15) 0.0504(14) 0.0058(11) 0.0056(11) -0.0028(11)

loop_
_atom_type_symbol
_atom_type_description
_atom_type_scat_dispersion_real
_atom_type_scat_dispersion_imag
_atom_type_scat_source
C C 0.0033 0.0016 'International Tables Vol C Tables 4.2.6.8 and 6.1.1.4'
H H 0.0000 0.0000 'International Tables Vol C Tables 4.2.6.8 and 6.1.1.4'
O O 0.0106 0.0060 'International Tables Vol C Tables 4.2.6.8 and 6.1.1.4'
Br Br -0.2901 2.4595 'International Tables Vol C Tables 4.2.6.8 and 6.1.1.4'

loop_
_geom_angle_atom_site_label_1
_geom_angle_atom_site_label_2
_geom_angle_atom_site_label_3
_geom_angle
C13 O2 C16 106.13(17)
C12 O3 C16 106.43(17)
C2 C1 C6 121.8(2)
C2 C1 Br1 119.75(16)
C6 C1 Br1 118.45(17)
C1 C2 C3 120.1(2)
C1 C2 H2 119.9
C3 C2 H2 119.9
C4 C3 C2 118.1(2)
C4 C3 C7 122.7(2)
C2 C3 C7 119.15(19)
C5 C4 C3 120.6(2)
C5 C4 H4 119.7
C3 C4 H4 119.7
C6 C5 C4 120.7(2)
C6 C5 H5 119.7
C4 C5 H5 119.7
C1 C6 C5 118.7(2)
C1 C6 H6 120.7
C5 C6 H6 120.7
C8 C7 C3 127.3(2)
C8 C7 H7 116.3
C3 C7 H7 116.3
C7 C8 C9 122.0(2)
C7 C8 H8 119.0
C9 C8 H8 119.0
O1 C9 C8 120.3(2)
O1 C9 C10 120.6(2)
C8 C9 C10 119.1(2)
C15 C10 C11 119.6(2)
C15 C10 C9 122.3(2)
C11 C10 C9 118.13(19)
C12 C11 C10 117.5(2)
C12 C11 H11 121.3
C10 C11 H11 121.3
C11 C12 C13 122.1(2)
C11 C12 O3 128.7(2)
C13 C12 O3 109.26(19)
C14 C13 O2 128.0(2)
C14 C13 C12 122.1(2)
O2 C13 C12 109.89(19)
C13 C14 C15 116.7(2)
C13 C14 H14 121.6
C15 C14 H14 121.6
C14 C15 C10 122.0(2)
C14 C15 H15 119.0
C10 C15 H15 119.0
O3 C16 O2 108.07(18)
O3 C16 H16A 110.1
O2 C16 H16A 110.1
O3 C16 H16B 110.1
O2 C16 H16B 110.1
H16A C16 H16B 108.4

loop_
_geom_bond_atom_site_label_1
_geom_bond_atom_site_label_2
_geom_bond_distance
Br1 C1 1.908(2)
O1 C9 1.230(3)
O2 C13 1.373(3)
O2 C16 1.429(3)
O3 C12 1.382(3)
O3 C16 1.418(3)
C1 C2 1.371(3)
C1 C6 1.376(3)
C2 C3 1.401(3)
C2 H2 0.930
C3 C4 1.398(3)
C3 C7 1.469(3)
C4 C5 1.383(3)
C4 H4 0.930
C5 C6 1.383(3)
C5 H5 0.930
C6 H6 0.930
C7 C8 1.314(3)
C7 H7 0.930
C8 C9 1.479(3)
C8 H8 0.930
C9 C10 1.487(3)
C10 C15 1.391(3)
C10 C11 1.408(3)
C11 C12 1.356(3)
C11 H11 0.930
C12 C13 1.381(3)
C13 C14 1.360(3)
C14 C15 1.390(3)
C14 H14 0.930
C15 H15 0.930
C16 H16A 0.970
C16 H16B 0.970

loop_
_geom_torsion_atom_site_label_1
_geom_torsion_atom_site_label_2
_geom_torsion_atom_site_label_3
_geom_torsion_atom_site_label_4
_geom_torsion
C6 C1 C2 C3 -0.5(3)
Br1 C1 C2 C3 179.54(16)
C1 C2 C3 C4 -0.3(3)
C1 C2 C3 C7 179.0(2)
C2 C3 C4 C5 1.0(4)
C7 C3 C4 C5 -178.4(2)
C3 C4 C5 C6 -0.8(4)
C2 C1 C6 C5 0.7(3)
Br1 C1 C6 C5 -179.37(17)
C4 C5 C6 C1 0.0(4)
C4 C3 C7 C8 -10.9(4)
C2 C3 C7 C8 169.8(2)
C3 C7 C8 C9 179.6(2)
C7 C8 C9 O1 -1.4(4)
C7 C8 C9 C10 178.7(2)
O1 C9 C10 C15 -176.9(2)
C8 C9 C10 C15 3.1(3)
O1 C9 C10 C11 1.4(4)
C8 C9 C10 C11 -178.6(2)
C15 C10 C11 C12 -1.4(3)
C9 C10 C11 C12 -179.7(2)
C10 C11 C12 C13 1.4(4)
C10 C11 C12 O3 179.9(2)
C16 O3 C12 C11 178.7(2)
C16 O3 C12 C13 -2.6(3)
C16 O2 C13 C14 -178.3(3)
C16 O2 C13 C12 3.2(3)
C11 C12 C13 C14 -0.2(4)
O3 C12 C13 C14 -179.0(2)
C11 C12 C13 O2 178.4(2)
O3 C12 C13 O2 -0.4(3)
O2 C13 C14 C15 -179.3(2)
C12 C13 C14 C15 -1.0(4)
C13 C14 C15 C10 1.0(4)
C11 C10 C15 C14 0.2(4)
C9 C10 C15 C14 178.5(2)
C12 O3 C16 O2 4.5(3)
C13 O2 C16 O3 -4.7(3)

loop_
_cod_related_entry_id
_cod_related_entry_database
_cod_related_entry_code
1 ChemSpider 4846391
